data_7721135
loop_
_publ_author_name
'Hill, Michael'
'Pearce, Kyle'
'Liu, Han-Ying'
'McMullin, Claire Louise'

_publ_section_title
;
 A Strontium Alumanyl
;
_journal_name_full 'Dalton Transactions'
_journal_paper_doi 10.1039/D6DT01406B
_journal_year 2026
_chemical_formula_moiety 'C74 H116 Al2 N4 Si4 Sr, 0.1[C7H8]'
_chemical_formula_sum 'C74 H116 Al2 N4 Si4 Sr'
_chemical_formula_weight 1315.64
_space_group_crystal_system monoclinic
_space_group_IT_number 15
_space_group_name_Hall '-C 2yc'
_space_group_name_H-M_alt 'C 1 2/c 1'
_atom_sites_solution_hydrogens mixed
_atom_sites_solution_primary dual
_audit_creation_date 2026-02-18
_audit_creation_method
;
Olex2 1.5-beta
(compiled 2025.04.05 svn.rf049d14d for OlexSys, GUI svn.r7224)
;
_audit_update_record
;
2026-04-23 deposited with the CCDC.	2026-06-16 downloaded from the CCDC.
;
_cell_angle_alpha 90
_cell_angle_beta 95.2200(10)
_cell_angle_gamma 90
_cell_formula_units_Z 4
_cell_length_a 29.2885(3)
_cell_length_b 14.72550(10)
_cell_length_c 17.53680(10)
_cell_measurement_reflns_used 30038
_cell_measurement_temperature 150.00(10)
_cell_measurement_theta_max 78.4270
_cell_measurement_theta_min 3.0160
_cell_volume 7532.04(10)
_computing_cell_refinement 'CrysAlisPro 1.171.44.85 (Rigaku OD, 2024)'
_computing_data_collection 'CrysAlisPro system (CCD 44.128a 64-bit (release 04-11-2025))'
_computing_data_reduction 'CrysAlisPro 1.171.44.85 (Rigaku OD, 2024)'
_computing_molecular_graphics 'Olex2 1.5-beta (Dolomanov et al., 2009)'
_computing_publication_material 'Olex2 1.5-beta (Dolomanov et al., 2009)'
_computing_structure_refinement 'SHELXL 2019/3 (Sheldrick, 2015)'
_computing_structure_solution 'SHELXT 2018/2 (Sheldrick, 2018)'
_diffrn_ambient_environment N~2~
_diffrn_ambient_temperature 150.00(10)
_diffrn_detector 'Hybrid Pixel Array Detector'
_diffrn_detector_area_resol_mean 10.0000
_diffrn_detector_type 'HyPix-Arc 100'
_diffrn_measured_fraction_theta_full 0.999
_diffrn_measured_fraction_theta_max 0.985
_diffrn_measurement_details
;
List of Runs (angles in degrees, time in seconds):

  # Type    Start    End  Width  t~exp~   \w     \q     \k     \f   Frames
#--------------------------------------------------------------------------
  1  \w     44.00  85.00   0.50    5.00    --   45.44-125.00  30.00   82
  2  \w    -43.00  34.00   0.50    5.00    --  -47.44  38.00 150.00  154
  3  \w   -129.00 -24.00   0.50    5.00    --  -47.44 -38.00   0.00  210
  4  \w     31.00 109.00   0.50   20.00    --   84.00-112.00  33.02  156
  5  \w    -86.00 -54.00   0.50   20.00    --  -84.80  77.00   0.00   64
  6  \w    -32.00  -2.00   0.50   20.00    --  -84.80  30.00 120.00   60
  7  \w    -31.00  -6.00   0.50   20.00    --  -84.80  30.00 -90.00   50
  8  \w   -104.00 -38.00   0.50   20.00    --  -84.80  77.00 120.00  132
  9  \w   -119.00 -83.00   0.50   20.00    --  -84.80-125.00-150.00   72
 10  \w   -167.00 -75.00   0.50   20.00    --  -84.80 -30.00  30.00  184
 11  \w    -41.00 -15.00   0.50   20.00    --  -84.80  61.00 -90.00   52
 12  \w    -48.00  -5.00   0.50   20.00    --  -84.80  45.00-180.00   86
 13  \w    -96.00 -17.00   0.50   20.00    --  -84.80  77.00-150.00  158
 14  \w    -51.00  -4.00   0.50   20.00    --  -84.80  45.00 -30.00   94
 15  \w    -33.00  -2.00   0.50   20.00    --  -84.80  30.00 150.00   62
 16  \w    -90.00 -58.00   0.50   20.00    --  -84.80  77.00 -60.00   64
 17  \w    -35.00 -10.00   0.50   20.00    --  -84.80  30.00 -60.00   50
 18  \w     93.00 178.00   0.50   20.00    --  111.56  45.00-150.00  170
 19  \w     95.00 144.00   0.50   20.00    --  111.56 125.00  60.00   98
 20  \w     66.00 111.00   0.50   20.00    --  111.56-125.00-180.00   90
 21  \w     94.00 127.00   0.50   20.00    --  111.56  45.00  90.00   66
 22  \w     36.00  64.00   0.50   20.00    --  111.56 -61.00-150.00   56
 23  \w     39.00 108.00   0.50   20.00    --  111.56-125.00  30.00  138
 24  \w     59.00 102.00   0.50   20.00    --  111.56 -77.00  90.00   86
 25  \w     64.00 111.00   0.50   20.00    --  111.56-125.00-150.00   94
 26  \w    139.00 172.00   0.50   20.00    --  111.56 125.00   0.00   66
 27  \w     40.00  69.00   0.50   20.00    --  111.56 -61.00  30.00   58
 28  \w     98.00 132.00   0.50   20.00    --  111.56 125.00   0.00   68
 29  \w     61.00 104.00   0.50   20.00    --  111.56 -77.00   0.00   86
 30  \w    122.00 177.00   0.50   20.00    --  111.56  45.00-120.00  110
 31  \w     67.00 111.00   0.50   20.00    --  111.56-125.00-120.00   88
 32  \w     96.00 126.00   0.50   20.00    --  111.56  45.00 150.00   60
 33  \w    146.00 178.00   0.50   20.00    --  111.56  45.00 -90.00   64
 34  \w    115.00 141.00   0.50   20.00    --  111.56  45.00 -90.00   52
 35  \w    100.00 168.00   0.50   20.00    --  111.56 125.00  90.00  136
 36  \w     37.00  63.00   0.50   20.00    --  111.56 -61.00  90.00   52
 37  \w    117.00 157.00   0.50   20.00    --  111.56 125.00 -30.00   80
 38  \w    135.00 177.00   0.50   20.00    --  111.56  45.00 150.00   84
 39  \w     78.00 109.00   0.50   20.00    --  111.56-125.00   0.00   62
 40  \w     36.00  75.00   0.50   20.00    --  111.56-125.00   0.00   78
 41  \w     43.00  88.00   0.50   20.00    --  111.56 -95.00 -60.00   90
 42  \w     92.00 177.00   0.50   20.00    --  111.56  45.00-180.00  170
 43  \w     68.00  93.00   0.50   20.00    --  111.56 -95.00-150.00   50
 44  \w     38.00  63.00   0.50   20.00    --  113.75-119.00  70.16   50
 45  \w     61.00 108.00   0.50   20.00    --  113.75-114.00 110.45   94
 46  \w     42.00  68.00   0.50   20.00    --  113.75-110.00  42.97   52
 47  \w     46.00 108.00   0.50   20.00    --  113.75-115.00 -68.94  124
 48  \w     83.00 108.00   0.50   20.00    --  113.75-110.00  42.97   50
 49  \w     83.00 108.00   0.50   20.00    --  113.75-110.00-138.90   50
;
_diffrn_measurement_device 'four-circle diffractometer'
_diffrn_measurement_device_type 'XtaLAB Synergy, Dualflex, HyPix-Arc 100'
_diffrn_measurement_method '\w scans'
_diffrn_orient_matrix_type 'CrysAlisPro convention (1999,Acta A55,543-557)'
_diffrn_orient_matrix_UB_11 0.0486288000
_diffrn_orient_matrix_UB_12 -0.0370419000
_diffrn_orient_matrix_UB_13 -0.0070667000
_diffrn_orient_matrix_UB_21 0.0199899000
_diffrn_orient_matrix_UB_22 0.0954124000
_diffrn_orient_matrix_UB_23 0.0168642000
_diffrn_orient_matrix_UB_31 0.0049661000
_diffrn_orient_matrix_UB_32 -0.0216585000
_diffrn_orient_matrix_UB_33 0.0863081000
_diffrn_radiation_monochromator mirror
_diffrn_radiation_probe x-ray
_diffrn_radiation_type 'Cu K\a'
_diffrn_radiation_wavelength 1.54184
_diffrn_reflns_av_R_equivalents 0.0371
_diffrn_reflns_av_unetI/netI 0.0220
_diffrn_reflns_Laue_measured_fraction_full 0.999
_diffrn_reflns_Laue_measured_fraction_max 0.985
_diffrn_reflns_limit_h_max 37
_diffrn_reflns_limit_h_min -37
_diffrn_reflns_limit_k_max 18
_diffrn_reflns_limit_k_min -18
_diffrn_reflns_limit_l_max 22
_diffrn_reflns_limit_l_min -17
_diffrn_reflns_number 53020
_diffrn_reflns_point_group_measured_fraction_full 0.999
_diffrn_reflns_point_group_measured_fraction_max 0.985
_diffrn_reflns_theta_full 67.684
_diffrn_reflns_theta_max 80.690
_diffrn_reflns_theta_min 3.030
_diffrn_source 'micro-focus sealed X-ray tube'
_diffrn_source_type 'PhotonJet (Cu) X-ray Source'
_exptl_absorpt_coefficient_mu 2.137
_exptl_absorpt_correction_T_max 1.00000
_exptl_absorpt_correction_T_min 0.73739
_exptl_absorpt_correction_type multi-scan
_exptl_absorpt_process_details
;
CrysAlisPro 1.171.44.85 (Rigaku Oxford Diffraction, 2024)
Empirical absorption correction using spherical harmonics,
implemented in SCALE3 ABSPACK scaling algorithm.
;
_exptl_crystal_colour colourless
_exptl_crystal_colour_primary colourless
_exptl_crystal_density_diffrn 1.160
_exptl_crystal_description block
_exptl_crystal_F_000 2832
_exptl_crystal_size_max 0.12
_exptl_crystal_size_mid 0.09
_exptl_crystal_size_min 0.05
_refine_diff_density_max 0.453
_refine_diff_density_min -0.121
_refine_diff_density_rms 0.024
_refine_ls_extinction_method none
_refine_ls_goodness_of_fit_ref 1.085
_refine_ls_hydrogen_treatment mixed
_refine_ls_matrix_type full
_refine_ls_number_parameters 391
_refine_ls_number_reflns 8133
_refine_ls_number_restraints 0
_refine_ls_restrained_S_all 1.085
_refine_ls_R_factor_all 0.0834
_refine_ls_R_factor_gt 0.0803
_refine_ls_shift/su_max 0.064
_refine_ls_shift/su_mean 0.001
_refine_ls_structure_factor_coef Fsqd
_refine_ls_weighting_details 'w=1/[\s^2^(Fo^2^)+(0.0552P)^2^+4.5680P] where P=(Fo^2^+2Fc^2^)/3'
_refine_ls_weighting_scheme calc
_refine_ls_wR_factor_gt 0.2430
_refine_ls_wR_factor_ref 0.2441
_reflns_Friedel_coverage 0.000
_reflns_number_gt 7473
_reflns_number_total 8133
_reflns_threshold_expression 'I > 2\s(I)'
_cod_data_source_file d6dt01406b2.cif
_cod_data_source_block y26msh02
_cod_database_code 7721135
_shelx_shelxl_version_number 2019/3
_chemical_oxdiff_formula 'C H N Si Al Sr'
_shelx_space_group_comment
;
The symmetry employed for this shelxl refinement is uniquely defined
by the following loop, which should always be used as a source of
symmetry information in preference to the above space-group names.
They are only intended as comments.
;
_cell_oxdiff_angle_alpha 90.0110(5)
_cell_oxdiff_angle_beta 95.1987(7)
_cell_oxdiff_angle_gamma 89.9820(9)
_cell_oxdiff_length_a 29.2916(4)
_cell_oxdiff_length_b 14.72574(12)
_cell_oxdiff_length_c 17.53408(8)
_cell_oxdiff_measurement_reflns_used 30037
_cell_oxdiff_volume 7532.06(12)
_shelx_estimated_absorpt_t_max 0.901
_shelx_estimated_absorpt_t_min 0.784
_diffrn_oxdiff_digest_od_ed
;

;
_olex2_refinement_description
;
1. Fixed Uiso
 At 1.2 times of:
  All C(H) groups, All C(H,H) groups
 At 1.5 times of:
  All C(H,H,H) groups
2.a Ternary CH refined with riding coordinates:
 C13(H13), C16(H16), C25(H25), C28(H28)
2.b Secondary CH2 refined with riding coordinates:
 C1(H1A,H1B), C2(H2A,H2B)
2.c Aromatic/amide H refined with riding coordinates:
 C9(H9), C10(H10), C11(H11), C21(H21), C22(H22), C23(H23), C32(H32), C33(H33),
 C34(H34), C36(H36)
2.d Fitted hexagon refined as free rotating group:
 C7(C8,C9,C10,C11,C12)
2.e Idealised Me refined as rotating group:
 C3(H3A,H3B,H3C), C4(H4A,H4B,H4C), C5(H5A,H5B,H5C), C6(H6A,H6B,H6C), C14(H14A,
 H14B,H14C), C15(H15A,H15B,H15C), C17(H17A,H17B,H17C), C18(H18A,H18B,H18C),
 C26(H26A,H26B,H26C), C27(H27A,H27B,H27C), C29(H29A,H29B,H29C), C30(H30A,H30B,
 H30C), C37(H37A,H37B,H37C)
;
_olex2_submission_special_instructions 'No special instructions were received'
_oxdiff_exptl_absorpt_empirical_details
;
Empirical correction (ABSPACK) includes:
- Absorption correction using spherical harmonics
- Frame scaling
;
_oxdiff_exptl_absorpt_empirical_full_max 1.603
_oxdiff_exptl_absorpt_empirical_full_min 0.662

loop_
_space_group_symop_operation_xyz
'x, y, z'
'-x, y, -z+1/2'
'x+1/2, y+1/2, z'
'-x+1/2, y+1/2, -z+1/2'
'-x, -y, -z'
'x, -y, z-1/2'
'-x+1/2, -y+1/2, -z'
'x+1/2, -y+1/2, z-1/2'

loop_
_atom_site_label
_atom_site_type_symbol
_atom_site_fract_x
_atom_site_fract_y
_atom_site_fract_z
_atom_site_U_iso_or_equiv
_atom_site_adp_type
_atom_site_occupancy
_atom_site_site_symmetry_order
_atom_site_calc_flag
_atom_site_refinement_flags_posn
_atom_site_refinement_flags_adp
_atom_site_refinement_flags_occupancy
_atom_site_disorder_assembly
_atom_site_disorder_group
Sr1 Sr 0.500000 0.21482(5) 0.750000 0.0420(10) Uani 1 2 d S T P . .
H H 0.563(2) 0.306(4) 0.713(3) 0.039(15) Uiso 1 1 d . . . . .
Si1 Si 0.62358(5) 0.17211(11) 0.52079(9) 0.0434(10) Uani 1 1 d . . . . .
Si2 Si 0.66196(5) 0.41864(11) 0.57624(9) 0.0429(10) Uani 1 1 d . . . . .
Al1 Al 0.61330(5) 0.27106(11) 0.68480(9) 0.0383(10) Uani 1 1 d . . . . .
N1 N 0.59363(15) 0.1980(3) 0.5996(3) 0.0395(13) Uani 1 1 d . . . . .
N2 N 0.65073(16) 0.3670(3) 0.6616(3) 0.0416(14) Uani 1 1 d . . . . .
C1 C 0.6425(2) 0.2725(5) 0.4666(3) 0.0498(17) Uani 1 1 d . . . . .
H1A H 0.653097 0.250318 0.417896 0.060 Uiso 1 1 calc R U . . .
H1B H 0.615423 0.311456 0.453378 0.060 Uiso 1 1 calc R U . . .
C2 C 0.6807(2) 0.3325(4) 0.5062(3) 0.0493(16) Uani 1 1 d . . . . .
H2A H 0.695969 0.365077 0.466142 0.059 Uiso 1 1 calc R U . . .
H2B H 0.703891 0.292398 0.533542 0.059 Uiso 1 1 calc R U . . .
C3 C 0.5859(2) 0.1084(5) 0.4463(4) 0.0597(19) Uani 1 1 d . . . . .
H3A H 0.600486 0.050640 0.434996 0.090 Uiso 1 1 calc R U . . .
H3B H 0.581433 0.144842 0.399444 0.090 Uiso 1 1 calc R U . . .
H3C H 0.556096 0.096472 0.465609 0.090 Uiso 1 1 calc R U . . .
C4 C 0.6759(2) 0.1043(5) 0.5511(4) 0.0568(18) Uani 1 1 d . . . . .
H4A H 0.693063 0.133975 0.594805 0.085 Uiso 1 1 calc R U . . .
H4B H 0.695303 0.100290 0.508463 0.085 Uiso 1 1 calc R U . . .
H4C H 0.666951 0.043155 0.565819 0.085 Uiso 1 1 calc R U . . .
C5 C 0.6125(2) 0.4820(4) 0.5253(4) 0.0500(16) Uani 1 1 d . . . . .
H5A H 0.587715 0.439292 0.509865 0.075 Uiso 1 1 calc R U . . .
H5B H 0.622611 0.511838 0.479836 0.075 Uiso 1 1 calc R U . . .
H5C H 0.601443 0.527794 0.559738 0.075 Uiso 1 1 calc R U . . .
C6 C 0.7081(2) 0.5069(4) 0.5928(4) 0.0528(17) Uani 1 1 d . . . . .
H6A H 0.694100 0.565919 0.602010 0.079 Uiso 1 1 calc R U . . .
H6B H 0.725321 0.510994 0.547556 0.079 Uiso 1 1 calc R U . . .
H6C H 0.728907 0.489958 0.637432 0.079 Uiso 1 1 calc R U . . .
C7 C 0.54635(8) 0.1666(2) 0.6014(2) 0.0392(15) Uani 1 1 d G . . . .
C8 C 0.51033(11) 0.22595(18) 0.5815(2) 0.0411(15) Uani 1 1 d G . . . .
C9 C 0.46549(10) 0.1994(2) 0.5896(2) 0.0438(15) Uani 1 1 d G . . . .
H9 H 0.440865 0.239957 0.575973 0.053 Uiso 1 1 calc R U . . .
C10 C 0.45667(8) 0.1135(2) 0.6177(2) 0.0465(16) Uani 1 1 d G . . . .
H10 H 0.426018 0.095340 0.623201 0.056 Uiso 1 1 calc R U . . .
C11 C 0.49269(12) 0.05414(19) 0.6376(2) 0.0435(15) Uani 1 1 d G . . . .
H11 H 0.486660 -0.004577 0.656758 0.052 Uiso 1 1 calc R U . . .
C12 C 0.53753(10) 0.0807(2) 0.6295(2) 0.0418(15) Uani 1 1 d G . . . .
C13 C 0.5180(2) 0.3181(4) 0.5436(3) 0.0459(16) Uani 1 1 d . . . . .
H13 H 0.551709 0.330284 0.548580 0.055 Uiso 1 1 calc R U . . .
C14 C 0.4950(2) 0.3954(5) 0.5825(4) 0.0546(17) Uani 1 1 d . . . . .
H14A H 0.461638 0.387449 0.575590 0.082 Uiso 1 1 calc R U . . .
H14B H 0.503227 0.453237 0.559739 0.082 Uiso 1 1 calc R U . . .
H14C H 0.505197 0.395506 0.637284 0.082 Uiso 1 1 calc R U . . .
C15 C 0.5020(3) 0.3151(5) 0.4583(4) 0.0603(19) Uani 1 1 d . . . . .
H15A H 0.514271 0.367635 0.432628 0.091 Uiso 1 1 calc R U . . .
H15B H 0.468392 0.316571 0.451473 0.091 Uiso 1 1 calc R U . . .
H15C H 0.512976 0.259068 0.435934 0.091 Uiso 1 1 calc R U . . .
C16 C 0.5743(2) 0.0052(4) 0.6437(3) 0.0453(15) Uani 1 1 d . . . . .
H16 H 0.604983 0.033962 0.640299 0.054 Uiso 1 1 calc R U . . .
C17 C 0.5686(3) -0.0686(5) 0.5826(4) 0.068(2) Uani 1 1 d . . . . .
H17A H 0.593361 -0.113080 0.591343 0.102 Uiso 1 1 calc R U . . .
H17B H 0.569645 -0.041119 0.531877 0.102 Uiso 1 1 calc R U . . .
H17C H 0.538973 -0.098963 0.585235 0.102 Uiso 1 1 calc R U . . .
C18 C 0.5748(2) -0.0392(4) 0.7224(4) 0.0506(16) Uani 1 1 d . . . . .
H18A H 0.545559 -0.070288 0.726654 0.076 Uiso 1 1 calc R U . . .
H18B H 0.579279 0.007417 0.762190 0.076 Uiso 1 1 calc R U . . .
H18C H 0.599901 -0.083375 0.728729 0.076 Uiso 1 1 calc R U . . .
C19 C 0.67337(18) 0.4088(4) 0.7291(3) 0.0398(15) Uani 1 1 d . . . . .
C20 C 0.71642(19) 0.3739(4) 0.7617(3) 0.0441(15) Uani 1 1 d . . . . .
C21 C 0.7386(2) 0.4175(5) 0.8250(4) 0.0515(17) Uani 1 1 d . . . . .
H21 H 0.767263 0.395026 0.846621 0.062 Uiso 1 1 calc R U . . .
C22 C 0.7197(2) 0.4929(5) 0.8572(4) 0.0567(18) Uani 1 1 d . . . . .
H22 H 0.735474 0.522197 0.900124 0.068 Uiso 1 1 calc R U . . .
C23 C 0.6777(2) 0.5255(5) 0.8262(4) 0.0527(17) Uani 1 1 d . . . . .
H23 H 0.664535 0.576592 0.848983 0.063 Uiso 1 1 calc R U . . .
C24 C 0.65444(19) 0.4852(4) 0.7630(3) 0.0431(15) Uani 1 1 d . . . . .
C25 C 0.7386(2) 0.2898(4) 0.7305(3) 0.0465(16) Uani 1 1 d . . . . .
H25 H 0.714100 0.255504 0.699234 0.056 Uiso 1 1 calc R U . . .
C26 C 0.7591(2) 0.2257(5) 0.7932(4) 0.0530(17) Uani 1 1 d . . . . .
H26A H 0.787252 0.252317 0.818169 0.080 Uiso 1 1 calc R U . . .
H26B H 0.766097 0.167148 0.770513 0.080 Uiso 1 1 calc R U . . .
H26C H 0.736934 0.216690 0.831231 0.080 Uiso 1 1 calc R U . . .
C27 C 0.7759(2) 0.3138(5) 0.6774(4) 0.062(2) Uani 1 1 d . . . . .
H27A H 0.762522 0.351162 0.634789 0.093 Uiso 1 1 calc R U . . .
H27B H 0.788410 0.257909 0.657219 0.093 Uiso 1 1 calc R U . . .
H27C H 0.800552 0.347743 0.706283 0.093 Uiso 1 1 calc R U . . .
C28 C 0.6087(2) 0.5248(4) 0.7319(3) 0.0461(16) Uani 1 1 d . . . . .
H28 H 0.597354 0.488981 0.685533 0.055 Uiso 1 1 calc R U . . .
C29 C 0.5733(2) 0.5154(6) 0.7910(4) 0.0608(19) Uani 1 1 d . . . . .
H29A H 0.584483 0.547163 0.838160 0.091 Uiso 1 1 calc R U . . .
H29B H 0.568883 0.450947 0.802216 0.091 Uiso 1 1 calc R U . . .
H29C H 0.544137 0.541980 0.770337 0.091 Uiso 1 1 calc R U . . .
C30 C 0.6127(3) 0.6242(5) 0.7076(5) 0.065(2) Uani 1 1 d . . . . .
H30A H 0.583078 0.645150 0.683402 0.097 Uiso 1 1 calc R U . . .
H30B H 0.635989 0.629581 0.671130 0.097 Uiso 1 1 calc R U . . .
H30C H 0.621578 0.661607 0.752785 0.097 Uiso 1 1 calc R U . . .
C31 C 0.63779(19) 0.2045(4) 0.7779(3) 0.0434(15) Uani 1 1 d . . . . .
C32 C 0.6551(2) 0.1155(4) 0.7802(4) 0.0477(16) Uani 1 1 d . . . . .
H32 H 0.655940 0.082631 0.733713 0.057 Uiso 1 1 calc R U . . .
C33 C 0.6710(2) 0.0741(5) 0.8492(4) 0.0516(17) Uani 1 1 d . . . . .
H33 H 0.681332 0.012880 0.849037 0.062 Uiso 1 1 calc R U . . .
C34 C 0.6721(2) 0.1204(5) 0.9174(4) 0.0506(17) Uani 1 1 d . . . . .
H34 H 0.683268 0.091279 0.963692 0.061 Uiso 1 1 calc R U . . .
C35 C 0.6568(2) 0.2102(4) 0.9189(3) 0.0479(16) Uani 1 1 d . . . . .
C36 C 0.6395(2) 0.2495(4) 0.8497(3) 0.0441(15) Uani 1 1 d . . . . .
H36 H 0.628325 0.309969 0.850707 0.053 Uiso 1 1 calc R U . . .
C37 C 0.6595(3) 0.2631(6) 0.9925(4) 0.065(2) Uani 1 1 d . . . . .
H37A H 0.628950 0.266370 1.011059 0.098 Uiso 1 1 calc R U . . .
H37B H 0.670570 0.324588 0.983528 0.098 Uiso 1 1 calc R U . . .
H37C H 0.680626 0.232733 1.030870 0.098 Uiso 1 1 calc R U . . .

loop_
_atom_site_aniso_label
_atom_site_aniso_U_11
_atom_site_aniso_U_22
_atom_site_aniso_U_33
_atom_site_aniso_U_23
_atom_site_aniso_U_13
_atom_site_aniso_U_12
Sr1 0.0493(10) 0.0416(10) 0.0361(10) 0.000 0.0105(3) 0.000
Si1 0.0411(12) 0.0473(13) 0.0429(12) -0.0059(6) 0.0101(6) -0.0022(6)
Si2 0.0437(12) 0.0466(13) 0.0388(12) 0.0015(6) 0.0053(6) -0.0040(6)
Al1 0.0373(12) 0.0407(12) 0.0373(12) -0.0026(6) 0.0059(6) -0.0017(6)
N1 0.035(2) 0.041(2) 0.042(2) -0.0057(18) 0.0066(17) -0.0012(17)
N2 0.040(2) 0.046(3) 0.039(2) -0.0004(19) 0.0033(18) -0.0026(19)
C1 0.054(3) 0.059(4) 0.038(3) -0.005(2) 0.012(2) -0.005(3)
C2 0.051(3) 0.055(3) 0.044(3) 0.001(3) 0.013(2) -0.007(3)
C3 0.063(4) 0.068(4) 0.050(4) -0.016(3) 0.016(3) -0.014(3)
C4 0.052(3) 0.062(4) 0.059(4) -0.003(3) 0.018(3) 0.010(3)
C5 0.053(3) 0.052(3) 0.045(3) 0.005(3) 0.004(2) -0.004(3)
C6 0.054(3) 0.050(3) 0.054(4) 0.004(3) 0.004(3) -0.011(3)
C7 0.041(3) 0.045(3) 0.031(3) -0.002(2) 0.0064(19) -0.005(2)
C8 0.047(3) 0.033(3) 0.041(3) -0.011(2) -0.012(2) 0.007(2)
C9 0.045(3) 0.054(3) 0.032(3) 0.001(2) 0.006(2) 0.005(2)
C10 0.039(3) 0.059(4) 0.041(3) -0.002(2) 0.004(2) -0.008(2)
C11 0.049(3) 0.043(3) 0.039(3) -0.004(2) 0.007(2) -0.006(2)
C12 0.044(3) 0.044(3) 0.037(3) -0.005(2) 0.003(2) 0.000(2)
C13 0.044(3) 0.046(3) 0.048(3) 0.008(2) 0.006(2) 0.002(2)
C14 0.056(4) 0.049(3) 0.059(4) -0.002(3) 0.006(3) 0.006(3)
C15 0.077(5) 0.059(4) 0.046(3) 0.011(3) 0.011(3) 0.002(3)
C16 0.047(3) 0.044(3) 0.046(3) -0.005(2) 0.009(2) 0.004(2)
C17 0.088(5) 0.059(4) 0.057(4) -0.016(3) 0.005(4) 0.019(4)
C18 0.051(3) 0.051(3) 0.050(3) 0.002(3) 0.009(3) 0.003(3)
C19 0.040(3) 0.045(3) 0.035(3) 0.001(2) 0.005(2) -0.007(2)
C20 0.040(3) 0.048(3) 0.045(3) 0.001(2) 0.005(2) 0.000(2)
C21 0.043(3) 0.061(4) 0.050(3) -0.003(3) -0.001(2) -0.001(3)
C22 0.050(3) 0.063(4) 0.056(4) -0.012(3) -0.002(3) -0.007(3)
C23 0.050(3) 0.055(4) 0.053(4) -0.012(3) 0.007(3) -0.001(3)
C24 0.042(3) 0.045(3) 0.042(3) -0.001(2) 0.005(2) -0.004(2)
C25 0.043(3) 0.051(3) 0.047(3) -0.004(2) 0.009(2) 0.001(2)
C26 0.047(3) 0.057(4) 0.055(4) 0.001(3) 0.006(3) 0.005(3)
C27 0.055(4) 0.068(4) 0.066(4) 0.009(3) 0.025(3) 0.007(3)
C28 0.044(3) 0.049(3) 0.045(3) -0.003(2) 0.005(2) 0.001(2)
C29 0.047(3) 0.076(5) 0.060(4) -0.005(3) 0.011(3) 0.005(3)
C30 0.063(4) 0.053(4) 0.077(5) 0.008(3) 0.000(3) 0.005(3)
C31 0.043(3) 0.046(3) 0.040(3) 0.001(2) 0.002(2) 0.000(2)
C32 0.046(3) 0.047(3) 0.050(3) -0.001(2) 0.004(2) -0.001(2)
C33 0.048(3) 0.049(3) 0.057(4) 0.007(3) 0.004(3) 0.003(3)
C34 0.050(3) 0.056(4) 0.045(3) 0.010(3) -0.001(2) -0.001(3)
C35 0.048(3) 0.056(4) 0.040(3) 0.004(2) 0.003(2) -0.004(3)
C36 0.052(3) 0.043(3) 0.038(3) -0.001(2) 0.008(2) -0.005(2)
C37 0.078(5) 0.070(5) 0.047(4) -0.007(3) 0.002(3) -0.005(4)

loop_
_atom_type_symbol
_atom_type_description
_atom_type_scat_dispersion_real
_atom_type_scat_dispersion_imag
_atom_type_scat_source
C C 0.0181 0.0091 'International Tables Vol C Tables 4.2.6.8 and 6.1.1.4'
H H 0.0000 0.0000 'International Tables Vol C Tables 4.2.6.8 and 6.1.1.4'
Al Al 0.2130 0.2455 'International Tables Vol C Tables 4.2.6.8 and 6.1.1.4'
N N 0.0311 0.0180 'International Tables Vol C Tables 4.2.6.8 and 6.1.1.4'
Si Si 0.2541 0.3302 'International Tables Vol C Tables 4.2.6.8 and 6.1.1.4'
Sr Sr -0.3528 1.8200 'International Tables Vol C Tables 4.2.6.8 and 6.1.1.4'

loop_
_exptl_crystal_face_index_h
_exptl_crystal_face_index_k
_exptl_crystal_face_index_l
_exptl_crystal_face_perp_dist
-10 -8 3 0.0398
9 5 7 0.0184
8 7 -7 0.0553
-10 -6 -6 0.0312
-1 -2 11 0.0511
18 -1 2 0.0285
-19 1 1 0.0170
2 -6 -9 0.0439
2 -9 5 0.0425

loop_
_geom_angle_atom_site_label_1
_geom_angle_atom_site_label_2
_geom_angle_atom_site_label_3
_geom_angle
_geom_angle_site_symmetry_1
_geom_angle_site_symmetry_3
_geom_angle_publ_flag
C7 Sr1 H 138.6(15) 2_656 . ?
C7 Sr1 H 60.1(15) . . ?
C7 Sr1 C7 153.75(12) . 2_656 ?
C7 Sr1 C12 128.22(15) . 2_656 ?
C7 Sr1 C12 25.5 . . ?
C7 Sr1 C12 128.23(12) 2_656 . ?
C7 Sr1 C12 25.53(15) 2_656 2_656 ?
C8 Sr1 H 112.5(15) 2_656 . ?
C8 Sr1 H 63.7(14) . . ?
C8 Sr1 C7 26.1(2) 2_656 2_656 ?
C8 Sr1 C7 26.1 . . ?
C8 Sr1 C7 157.3(3) 2_656 . ?
C8 Sr1 C7 157.3 . 2_656 ?
C8 Sr1 C8 173.7(2) 2_656 . ?
C8 Sr1 C11 131.7(2) 2_656 . ?
C8 Sr1 C11 54.43(16) 2_656 2_656 ?
C8 Sr1 C11 131.74(11) . 2_656 ?
C8 Sr1 C11 54.4 . . ?
C8 Sr1 C12 139.8(2) 2_656 . ?
C8 Sr1 C12 139.84(14) . 2_656 ?
C8 Sr1 C12 45.9 . . ?
C8 Sr1 C12 45.88(12) 2_656 2_656 ?
C9 Sr1 H 89.4(14) . . ?
C9 Sr1 H 95.6(15) 2_656 . ?
C9 Sr1 C7 130.44(6) . 2_656 ?
C9 Sr1 C7 46.8 . . ?
C9 Sr1 C7 130.4(3) 2_656 . ?
C9 Sr1 C7 46.8(3) 2_656 2_656 ?
C9 Sr1 C8 27.1 2_656 2_656 ?
C9 Sr1 C8 154.0(2) 2_656 . ?
C9 Sr1 C8 27.1 . . ?
C9 Sr1 C8 154.0(3) . 2_656 ?
C9 Sr1 C9 171.0(2) 2_656 . ?
C9 Sr1 C10 143.94(18) . 2_656 ?
C9 Sr1 C10 27.44(8) 2_656 2_656 ?
C9 Sr1 C10 27.4 . . ?
C9 Sr1 C10 143.9(2) 2_656 . ?
C9 Sr1 C11 47.34(16) 2_656 2_656 ?
C9 Sr1 C11 123.88(14) . 2_656 ?
C9 Sr1 C11 123.9(2) 2_656 . ?
C9 Sr1 C11 47.3 . . ?
C9 Sr1 C12 119.1(2) 2_656 . ?
C9 Sr1 C12 54.3 . . ?
C9 Sr1 C12 54.30(14) 2_656 2_656 ?
C9 Sr1 C12 119.08(19) . 2_656 ?
C10 Sr1 H 102.1(15) 2_656 . ?
C10 Sr1 H 110.7(14) . . ?
C10 Sr1 C7 54.4(2) 2_656 2_656 ?
C10 Sr1 C7 54.4 . . ?
C10 Sr1 C7 110.7(2) 2_656 . ?
C10 Sr1 C7 110.65(7) . 2_656 ?
C10 Sr1 C8 47.7 . . ?
C10 Sr1 C8 47.72(11) 2_656 2_656 ?
C10 Sr1 C8 136.7(3) . 2_656 ?
C10 Sr1 C8 136.72(19) 2_656 . ?
C10 Sr1 C10 119.2(2) . 2_656 ?
C10 Sr1 C11 96.61(16) 2_656 . ?
C10 Sr1 C11 26.58(11) 2_656 2_656 ?
C10 Sr1 C11 26.6 . . ?
C10 Sr1 C11 96.61(16) . 2_656 ?
C10 Sr1 C12 93.39(19) . 2_656 ?
C10 Sr1 C12 93.39(18) 2_656 . ?
C10 Sr1 C12 46.25(12) 2_656 2_656 ?
C10 Sr1 C12 46.2 . . ?
C11 Sr1 H 105.4(15) . . ?
C11 Sr1 H 126.2(15) 2_656 . ?
C11 Sr1 C7 110.44(10) . 2_656 ?
C11 Sr1 C7 110.44(15) 2_656 . ?
C11 Sr1 C7 45.7 . . ?
C11 Sr1 C7 45.68(14) 2_656 2_656 ?
C11 Sr1 C11 79.38(11) 2_656 . ?
C11 Sr1 C12 86.55(14) 2_656 . ?
C11 Sr1 C12 25.71(9) 2_656 2_656 ?
C11 Sr1 C12 25.7 . . ?
C11 Sr1 C12 86.55(13) . 2_656 ?
C12 Sr1 H 81.2(15) . . ?
C12 Sr1 H 147.9(15) 2_656 . ?
C12 Sr1 C12 102.70(15) . 2_656 ?
N1 Si1 C1 115.1(3) . . ?
N1 Si1 C3 110.7(3) . . ?
N1 Si1 C4 110.5(3) . . ?
C1 Si1 C3 103.0(3) . . ?
C4 Si1 C1 107.0(3) . . ?
C4 Si1 C3 110.2(3) . . ?
N2 Si2 C2 110.9(3) . . ?
N2 Si2 C5 115.4(3) . . ?
N2 Si2 C6 111.1(3) . . ?
C5 Si2 C2 106.4(3) . . ?
C6 Si2 C2 108.6(3) . . ?
C6 Si2 C5 104.0(3) . . ?
Sr1 Al1 H 31(2) . . ?
N1 Al1 Sr1 84.22(14) . . ?
N1 Al1 H 101(2) . . ?
N1 Al1 C31 115.6(2) . . ?
N2 Al1 Sr1 143.33(16) . . ?
N2 Al1 H 112(2) . . ?
N2 Al1 N1 113.9(2) . . ?
N2 Al1 C31 112.4(2) . . ?
C31 Al1 Sr1 84.38(17) . . ?
C31 Al1 H 100(2) . . ?
Si1 N1 Al1 127.7(3) . . ?
C7 N1 Si1 119.6(3) . . ?
C7 N1 Al1 112.6(3) . . ?
Si2 N2 Al1 133.1(3) . . ?
C19 N2 Si2 114.3(4) . . ?
C19 N2 Al1 112.5(3) . . ?
Si1 C1 H1A 107.9 . . ?
Si1 C1 H1B 107.9 . . ?
H1A C1 H1B 107.2 . . ?
C2 C1 Si1 117.5(4) . . ?
C2 C1 H1A 107.9 . . ?
C2 C1 H1B 107.9 . . ?
Si2 C2 H2A 108.3 . . ?
Si2 C2 H2B 108.3 . . ?
C1 C2 Si2 116.0(4) . . ?
C1 C2 H2A 108.3 . . ?
C1 C2 H2B 108.3 . . ?
H2A C2 H2B 107.4 . . ?
Si1 C3 H3A 109.5 . . ?
Si1 C3 H3B 109.5 . . ?
Si1 C3 H3C 109.5 . . ?
H3A C3 H3B 109.5 . . ?
H3A C3 H3C 109.5 . . ?
H3B C3 H3C 109.5 . . ?
Si1 C4 H4A 109.5 . . ?
Si1 C4 H4B 109.5 . . ?
Si1 C4 H4C 109.5 . . ?
H4A C4 H4B 109.5 . . ?
H4A C4 H4C 109.5 . . ?
H4B C4 H4C 109.5 . . ?
Si2 C5 H5A 109.5 . . ?
Si2 C5 H5B 109.5 . . ?
Si2 C5 H5C 109.5 . . ?
H5A C5 H5B 109.5 . . ?
H5A C5 H5C 109.5 . . ?
H5B C5 H5C 109.5 . . ?
Si2 C6 H6A 109.5 . . ?
Si2 C6 H6B 109.5 . . ?
Si2 C6 H6C 109.5 . . ?
H6A C6 H6B 109.5 . . ?
H6A C6 H6C 109.5 . . ?
H6B C6 H6C 109.5 . . ?
N1 C7 Sr1 115.5(2) . . ?
C8 C7 Sr1 71.92(11) . . ?
C8 C7 N1 119.6(3) . . ?
C8 C7 C12 120.0 . . ?
C12 C7 Sr1 78.64(12) . . ?
C12 C7 N1 120.1(3) . . ?
C7 C8 Sr1 81.97(12) . . ?
C7 C8 C13 121.8(3) . . ?
C9 C8 Sr1 72.73(12) . . ?
C9 C8 C7 120.0 . . ?
C9 C8 C13 118.0(3) . . ?
C13 C8 Sr1 120.3(3) . . ?
Sr1 C9 H9 112.5 . . ?
C8 C9 Sr1 80.14(12) . . ?
C8 C9 H9 120.0 . . ?
C8 C9 C10 120.0 . . ?
C10 C9 Sr1 77.78(13) . . ?
C10 C9 H9 120.0 . . ?
Sr1 C10 H10 113.9 . . ?
C9 C10 Sr1 74.78(12) . . ?
C9 C10 H10 120.0 . . ?
C9 C10 C11 120.0 . . ?
C11 C10 Sr1 81.82(12) . . ?
C11 C10 H10 120.0 . . ?
Sr1 C11 H11 118.5 . . ?
C10 C11 Sr1 71.60(12) . . ?
C10 C11 H11 120.0 . . ?
C12 C11 Sr1 80.67(12) . . ?
C12 C11 C10 120.0 . . ?
C12 C11 H11 120.0 . . ?
C7 C12 Sr1 75.83(11) . . ?
C7 C12 C16 124.1(3) . . ?
C11 C12 Sr1 73.63(12) . . ?
C11 C12 C7 120.0 . . ?
C11 C12 C16 115.5(3) . . ?
C16 C12 Sr1 128.2(3) . . ?
C8 C13 H13 107.6 . . ?
C14 C13 C8 112.4(5) . . ?
C14 C13 H13 107.6 . . ?
C14 C13 C15 110.7(5) . . ?
C15 C13 C8 110.7(5) . . ?
C15 C13 H13 107.6 . . ?
C13 C14 H14A 109.5 . . ?
C13 C14 H14B 109.5 . . ?
C13 C14 H14C 109.5 . . ?
H14A C14 H14B 109.5 . . ?
H14A C14 H14C 109.5 . . ?
H14B C14 H14C 109.5 . . ?
C13 C15 H15A 109.5 . . ?
C13 C15 H15B 109.5 . . ?
C13 C15 H15C 109.5 . . ?
H15A C15 H15B 109.5 . . ?
H15A C15 H15C 109.5 . . ?
H15B C15 H15C 109.5 . . ?
C12 C16 H16 107.5 . . ?
C17 C16 C12 111.5(5) . . ?
C17 C16 H16 107.5 . . ?
C17 C16 C18 108.7(5) . . ?
C18 C16 C12 113.7(4) . . ?
C18 C16 H16 107.5 . . ?
C16 C17 H17A 109.5 . . ?
C16 C17 H17B 109.5 . . ?
C16 C17 H17C 109.5 . . ?
H17A C17 H17B 109.5 . . ?
H17A C17 H17C 109.5 . . ?
H17B C17 H17C 109.5 . . ?
C16 C18 H18A 109.5 . . ?
C16 C18 H18B 109.5 . . ?
C16 C18 H18C 109.5 . . ?
H18A C18 H18B 109.5 . . ?
H18A C18 H18C 109.5 . . ?
H18B C18 H18C 109.5 . . ?
C20 C19 N2 119.9(5) . . ?
C24 C19 N2 121.2(5) . . ?
C24 C19 C20 118.9(5) . . ?
C19 C20 C25 122.5(5) . . ?
C21 C20 C19 118.9(5) . . ?
C21 C20 C25 118.6(5) . . ?
C20 C21 H21 119.3 . . ?
C22 C21 C20 121.5(6) . . ?
C22 C21 H21 119.3 . . ?
C21 C22 H22 120.3 . . ?
C21 C22 C23 119.4(6) . . ?
C23 C22 H22 120.3 . . ?
C22 C23 H23 119.3 . . ?
C24 C23 C22 121.5(6) . . ?
C24 C23 H23 119.3 . . ?
C19 C24 C28 121.6(5) . . ?
C23 C24 C19 119.8(5) . . ?
C23 C24 C28 118.6(5) . . ?
C20 C25 H25 107.3 . . ?
C20 C25 C26 113.3(5) . . ?
C20 C25 C27 112.3(5) . . ?
C26 C25 H25 107.3 . . ?
C26 C25 C27 108.9(5) . . ?
C27 C25 H25 107.3 . . ?
C25 C26 H26A 109.5 . . ?
C25 C26 H26B 109.5 . . ?
C25 C26 H26C 109.5 . . ?
H26A C26 H26B 109.5 . . ?
H26A C26 H26C 109.5 . . ?
H26B C26 H26C 109.5 . . ?
C25 C27 H27A 109.5 . . ?
C25 C27 H27B 109.5 . . ?
C25 C27 H27C 109.5 . . ?
H27A C27 H27B 109.5 . . ?
H27A C27 H27C 109.5 . . ?
H27B C27 H27C 109.5 . . ?
C24 C28 H28 107.9 . . ?
C24 C28 C29 110.5(5) . . ?
C24 C28 C30 112.3(5) . . ?
C29 C28 H28 107.9 . . ?
C30 C28 H28 107.9 . . ?
C30 C28 C29 110.3(6) . . ?
C28 C29 H29A 109.5 . . ?
C28 C29 H29B 109.5 . . ?
C28 C29 H29C 109.5 . . ?
H29A C29 H29B 109.5 . . ?
H29A C29 H29C 109.5 . . ?
H29B C29 H29C 109.5 . . ?
C28 C30 H30A 109.5 . . ?
C28 C30 H30B 109.5 . . ?
C28 C30 H30C 109.5 . . ?
H30A C30 H30B 109.5 . . ?
H30A C30 H30C 109.5 . . ?
H30B C30 H30C 109.5 . . ?
C32 C31 Al1 126.0(4) . . ?
C32 C31 C36 115.3(5) . . ?
C36 C31 Al1 118.7(4) . . ?
C31 C32 H32 119.2 . . ?
C33 C32 C31 121.5(6) . . ?
C33 C32 H32 119.2 . . ?
C32 C33 H33 119.5 . . ?
C34 C33 C32 121.0(6) . . ?
C34 C33 H33 119.5 . . ?
C33 C34 H34 119.8 . . ?
C33 C34 C35 120.3(6) . . ?
C35 C34 H34 119.8 . . ?
C34 C35 C36 117.8(6) . . ?
C34 C35 C37 121.0(6) . . ?
C36 C35 C37 121.1(6) . . ?
C31 C36 H36 118.0 . . ?
C35 C36 C31 123.9(6) . . ?
C35 C36 H36 118.0 . . ?
C35 C37 H37A 109.5 . . ?
C35 C37 H37B 109.5 . . ?
C35 C37 H37C 109.5 . . ?
H37A C37 H37B 109.5 . . ?
H37A C37 H37C 109.5 . . ?
H37B C37 H37C 109.5 . . ?

loop_
_geom_bond_atom_site_label_1
_geom_bond_atom_site_label_2
_geom_bond_distance
_geom_bond_site_symmetry_2
_geom_bond_publ_flag
Sr1 H 2.42(6) . ?
Sr1 C7 3.127(3) . ?
Sr1 C7 3.127(3) 2_656 ?
Sr1 C8 3.003(3) . ?
Sr1 C8 3.002(4) 2_656 ?
Sr1 C9 2.910(4) . ?
Sr1 C9 2.910(3) 2_656 ?
Sr1 C10 2.948(7) 2_656 ?
Sr1 C10 2.948(4) . ?
Sr1 C11 3.075(10) 2_656 ?
Sr1 C11 3.075(4) . ?
Sr1 C12 3.162(8) 2_656 ?
Sr1 C12 3.162(3) . ?
Si1 N1 1.745(5) . ?
Si1 C1 1.869(7) . ?
Si1 C3 1.883(7) . ?
Si1 C4 1.866(7) . ?
Si2 N2 1.737(5) . ?
Si2 C2 1.882(6) . ?
Si2 C5 1.878(6) . ?
Si2 C6 1.878(6) . ?
Al1 H 1.67(6) . ?
Al1 N1 1.889(5) . ?
Al1 N2 1.856(5) . ?
Al1 C31 1.982(6) . ?
N1 C7 1.463(5) . ?
N2 C19 1.440(7) . ?
C1 H1A 0.9900 . ?
C1 H1B 0.9900 . ?
C1 C2 1.540(9) . ?
C2 H2A 0.9900 . ?
C2 H2B 0.9900 . ?
C3 H3A 0.9800 . ?
C3 H3B 0.9800 . ?
C3 H3C 0.9800 . ?
C4 H4A 0.9800 . ?
C4 H4B 0.9800 . ?
C4 H4C 0.9800 . ?
C5 H5A 0.9800 . ?
C5 H5B 0.9800 . ?
C5 H5C 0.9800 . ?
C6 H6A 0.9800 . ?
C6 H6B 0.9800 . ?
C6 H6C 0.9800 . ?
C7 C8 1.3900 . ?
C7 C12 1.3900 . ?
C8 C9 1.3900 . ?
C8 C13 1.536(6) . ?
C9 H9 0.9500 . ?
C9 C10 1.3900 . ?
C10 H10 0.9500 . ?
C10 C11 1.3900 . ?
C11 H11 0.9500 . ?
C11 C12 1.3900 . ?
C12 C16 1.552(6) . ?
C13 H13 1.0000 . ?
C13 C14 1.515(9) . ?
C13 C15 1.528(9) . ?
C14 H14A 0.9800 . ?
C14 H14B 0.9800 . ?
C14 H14C 0.9800 . ?
C15 H15A 0.9800 . ?
C15 H15B 0.9800 . ?
C15 H15C 0.9800 . ?
C16 H16 1.0000 . ?
C16 C17 1.525(9) . ?
C16 C18 1.525(8) . ?
C17 H17A 0.9800 . ?
C17 H17B 0.9800 . ?
C17 H17C 0.9800 . ?
C18 H18A 0.9800 . ?
C18 H18B 0.9800 . ?
C18 H18C 0.9800 . ?
C19 C20 1.431(8) . ?
C19 C24 1.410(8) . ?
C20 C21 1.391(8) . ?
C20 C25 1.524(8) . ?
C21 H21 0.9500 . ?
C21 C22 1.383(10) . ?
C22 H22 0.9500 . ?
C22 C23 1.385(9) . ?
C23 H23 0.9500 . ?
C23 C24 1.381(8) . ?
C24 C28 1.517(8) . ?
C25 H25 1.0000 . ?
C25 C26 1.529(9) . ?
C25 C27 1.540(8) . ?
C26 H26A 0.9800 . ?
C26 H26B 0.9800 . ?
C26 H26C 0.9800 . ?
C27 H27A 0.9800 . ?
C27 H27B 0.9800 . ?
C27 H27C 0.9800 . ?
C28 H28 1.0000 . ?
C28 C29 1.537(9) . ?
C28 C30 1.532(9) . ?
C29 H29A 0.9800 . ?
C29 H29B 0.9800 . ?
C29 H29C 0.9800 . ?
C30 H30A 0.9800 . ?
C30 H30B 0.9800 . ?
C30 H30C 0.9800 . ?
C31 C32 1.405(8) . ?
C31 C36 1.419(8) . ?
C32 H32 0.9500 . ?
C32 C33 1.397(9) . ?
C33 H33 0.9500 . ?
C33 C34 1.375(9) . ?
C34 H34 0.9500 . ?
C34 C35 1.396(9) . ?
C35 C36 1.398(8) . ?
C35 C37 1.503(9) . ?
C36 H36 0.9500 . ?
C37 H37A 0.9800 . ?
C37 H37B 0.9800 . ?
C37 H37C 0.9800 . ?

loop_
_geom_torsion_atom_site_label_1
_geom_torsion_atom_site_label_2
_geom_torsion_atom_site_label_3
_geom_torsion_atom_site_label_4
_geom_torsion
_geom_torsion_site_symmetry_1
_geom_torsion_site_symmetry_2
_geom_torsion_site_symmetry_3
_geom_torsion_site_symmetry_4
_geom_torsion_publ_flag
Sr1 Al1 N1 Si1 -179.8(3) . . . . ?
Sr1 Al1 N1 C7 4.4(3) . . . . ?
Sr1 Al1 N2 Si2 -98.1(4) . . . . ?
Sr1 Al1 N2 C19 78.9(4) . . . . ?
Sr1 C7 C8 C9 -64.68(12) . . . . ?
Sr1 C7 C8 C13 120.8(4) . . . . ?
Sr1 C7 C12 C11 61.22(11) . . . . ?
Sr1 C7 C12 C16 -126.8(4) . . . . ?
Sr1 C8 C9 C10 -69.60(12) . . . . ?
Sr1 C8 C13 C14 -31.2(6) . . . . ?
Sr1 C8 C13 C15 -155.5(4) . . . . ?
Sr1 C9 C10 C11 -70.89(12) . . . . ?
Sr1 C10 C11 C12 -67.09(12) . . . . ?
Sr1 C11 C12 C7 -62.34(11) . . . . ?
Sr1 C11 C12 C16 125.0(3) . . . . ?
Sr1 C12 C16 C17 155.5(4) . . . . ?
Sr1 C12 C16 C18 32.1(6) . . . . ?
Si1 N1 C7 Sr1 178.1(2) . . . . ?
Si1 N1 C7 C8 -99.0(3) . . . . ?
Si1 N1 C7 C12 86.7(4) . . . . ?
Si1 C1 C2 Si2 -81.4(6) . . . . ?
Si2 N2 C19 C20 -94.9(5) . . . . ?
Si2 N2 C19 C24 83.6(6) . . . . ?
Al1 N1 C7 Sr1 -5.8(4) . . . . ?
Al1 N1 C7 C8 77.1(4) . . . . ?
Al1 N1 C7 C12 -97.1(3) . . . . ?
Al1 N2 C19 C20 87.5(5) . . . . ?
Al1 N2 C19 C24 -94.0(5) . . . . ?
Al1 C31 C32 C33 -179.1(5) . . . . ?
Al1 C31 C36 C35 -178.8(5) . . . . ?
N1 Si1 C1 C2 69.5(5) . . . . ?
N1 Al1 N2 Si2 16.1(5) . . . . ?
N1 Al1 N2 C19 -166.9(4) . . . . ?
N1 C7 C8 Sr1 -109.5(3) . . . . ?
N1 C7 C8 C9 -174.2(4) . . . . ?
N1 C7 C8 C13 11.3(4) . . . . ?
N1 C7 C12 Sr1 113.0(3) . . . . ?
N1 C7 C12 C11 174.2(4) . . . . ?
N1 C7 C12 C16 -13.8(4) . . . . ?
N2 Si2 C2 C1 75.9(5) . . . . ?
N2 Al1 N1 Si1 33.4(4) . . . . ?
N2 Al1 N1 C7 -142.4(3) . . . . ?
N2 C19 C20 C21 177.4(5) . . . . ?
N2 C19 C20 C25 -3.6(8) . . . . ?
N2 C19 C24 C23 -177.9(5) . . . . ?
N2 C19 C24 C28 2.2(8) . . . . ?
C1 Si1 N1 Al1 -56.9(4) . . . . ?
C1 Si1 N1 C7 118.6(4) . . . . ?
C2 Si2 N2 Al1 -54.0(5) . . . . ?
C2 Si2 N2 C19 129.1(4) . . . . ?
C3 Si1 N1 Al1 -173.1(4) . . . . ?
C3 Si1 N1 C7 2.4(5) . . . . ?
C3 Si1 C1 C2 -170.0(5) . . . . ?
C4 Si1 N1 Al1 64.5(4) . . . . ?
C4 Si1 N1 C7 -120.0(4) . . . . ?
C4 Si1 C1 C2 -53.8(5) . . . . ?
C5 Si2 N2 Al1 67.1(5) . . . . ?
C5 Si2 N2 C19 -109.8(4) . . . . ?
C5 Si2 C2 C1 -50.4(5) . . . . ?
C6 Si2 N2 Al1 -174.8(4) . . . . ?
C6 Si2 N2 C19 8.2(5) . . . . ?
C6 Si2 C2 C1 -161.8(5) . . . . ?
C7 C8 C9 Sr1 69.60(12) . . . . ?
C7 C8 C9 C10 0.0 . . . . ?
C7 C8 C13 C14 -131.1(4) . . . . ?
C7 C8 C13 C15 104.6(5) . . . . ?
C7 C12 C16 C17 -105.5(5) . . . . ?
C7 C12 C16 C18 131.1(4) . . . . ?
C8 C7 C12 Sr1 -61.22(11) . . . . ?
C8 C7 C12 C11 0.0 . . . . ?
C8 C7 C12 C16 172.0(4) . . . . ?
C8 C9 C10 Sr1 70.89(12) . . . . ?
C8 C9 C10 C11 0.0 . . . . ?
C9 C8 C13 C14 54.3(6) . . . . ?
C9 C8 C13 C15 -70.0(5) . . . . ?
C9 C10 C11 Sr1 67.09(12) . . . . ?
C9 C10 C11 C12 0.0 . . . . ?
C10 C11 C12 Sr1 62.34(11) . . . . ?
C10 C11 C12 C7 0.0 . . . . ?
C10 C11 C12 C16 -172.7(4) . . . . ?
C11 C12 C16 C17 66.8(6) . . . . ?
C11 C12 C16 C18 -56.6(5) . . . . ?
C12 C7 C8 Sr1 64.68(12) . . . . ?
C12 C7 C8 C9 0.0 . . . . ?
C12 C7 C8 C13 -174.5(4) . . . . ?
C13 C8 C9 Sr1 -115.7(3) . . . . ?
C13 C8 C9 C10 174.7(4) . . . . ?
C19 C20 C21 C22 0.5(10) . . . . ?
C19 C20 C25 C26 -137.3(6) . . . . ?
C19 C20 C25 C27 98.8(7) . . . . ?
C19 C24 C28 C29 115.6(6) . . . . ?
C19 C24 C28 C30 -120.8(6) . . . . ?
C20 C19 C24 C23 0.6(8) . . . . ?
C20 C19 C24 C28 -179.3(5) . . . . ?
C20 C21 C22 C23 0.6(11) . . . . ?
C21 C20 C25 C26 41.7(8) . . . . ?
C21 C20 C25 C27 -82.2(7) . . . . ?
C21 C22 C23 C24 -1.1(11) . . . . ?
C22 C23 C24 C19 0.5(10) . . . . ?
C22 C23 C24 C28 -179.6(6) . . . . ?
C23 C24 C28 C29 -64.3(7) . . . . ?
C23 C24 C28 C30 59.4(8) . . . . ?
C24 C19 C20 C21 -1.1(8) . . . . ?
C24 C19 C20 C25 177.9(5) . . . . ?
C25 C20 C21 C22 -178.5(6) . . . . ?
C31 Al1 N1 Si1 -98.9(4) . . . . ?
C31 Al1 N1 C7 85.4(4) . . . . ?
C31 Al1 N2 Si2 149.9(4) . . . . ?
C31 Al1 N2 C19 -33.1(5) . . . . ?
C31 C32 C33 C34 -2.6(10) . . . . ?
C32 C31 C36 C35 -0.3(9) . . . . ?
C32 C33 C34 C35 0.5(10) . . . . ?
C33 C34 C35 C36 1.6(9) . . . . ?
C33 C34 C35 C37 -177.5(6) . . . . ?
C34 C35 C36 C31 -1.7(9) . . . . ?
C36 C31 C32 C33 2.4(9) . . . . ?
C37 C35 C36 C31 177.4(6) . . . . ?

loop_
_exptl_oxdiff_crystal_face_indexfrac_h
_exptl_oxdiff_crystal_face_indexfrac_k
_exptl_oxdiff_crystal_face_indexfrac_l
_exptl_oxdiff_crystal_face_x
_exptl_oxdiff_crystal_face_y
_exptl_oxdiff_crystal_face_z
-10.1218 -7.8951 2.6606 -0.2186 -0.9108 0.3504
9.0868 5.3690 7.1626 0.1924 0.8147 0.5470
7.8797 6.9636 -6.6132 0.1720 0.7104 -0.6825
-9.5052 -5.7957 -6.4948 -0.2016 -0.8525 -0.4822
-0.9776 -1.9004 11.1467 -0.0559 -0.0129 0.9984
18.1695 -1.2842 1.9855 0.9171 0.2742 0.2894
-18.9475 0.7349 1.3820 -0.9584 -0.2853 0.0093
1.8508 -6.3331 -8.5168 0.3848 -0.7109 -0.5887
2.0479 -8.6409 4.5799 0.3873 -0.7063 0.5926
